data_7204097
loop_
_publ_author_name
'Guillard, J\'er\^ome'
'Lamazzi, Christelle'
'Meth-Cohn, Otto'
'Rees, Charles W.'
'White, Andrew J. P.'
'Williams, David J.'

_publ_section_title
;
 One-step synthesis of 5-acylisothiazoles from furans
;
_journal_issue 11
_journal_name_full 'Journal of the Chemical Society, Perkin Transactions 1'
_journal_page_first 1304
_journal_paper_doi 10.1039/b101157j
_journal_year 2001
_chemical_formula_sum 'C16 H11 N O S2'
_chemical_formula_weight 297.38
_chemical_name_systematic
; 
? 
;
_space_group_IT_number 2
_symmetry_cell_setting triclinic
_symmetry_space_group_name_Hall '-P 1'
_symmetry_space_group_name_H-M 'P -1'
_atom_sites_solution_hydrogens geom
_atom_sites_solution_primary direct
_atom_sites_solution_secondary difmap
_audit_creation_method SHELXL
_cell_angle_alpha 88.032(7)
_cell_angle_beta 68.422(7)
_cell_angle_gamma 68.794(6)
_cell_formula_units_Z 2
_cell_length_a 8.8669(9)
_cell_length_b 8.9717(10)
_cell_length_c 10.3455(11)
_cell_measurement_reflns_used 27
_cell_measurement_temperature 293(2)
_cell_measurement_theta_max 12.49
_cell_measurement_theta_min 5.00
_cell_volume 708.86(14)
_computing_cell_refinement 'Siemens XSCANS'
_computing_data_collection 'Siemens XSCANS'
_computing_data_reduction 'Siemens SHELXTL'
_computing_molecular_graphics 'Siemens SHELXTL'
_computing_publication_material 'Siemens SHELXTL'
_computing_structure_refinement 'SHELXL-93 (Sheldrick, 1993)'
_computing_structure_solution 'SHELXS-86 (Sheldrick, 1990)'
_diffrn_ambient_temperature 293(2)
_diffrn_measurement_device 'Siemens P4'
_diffrn_measurement_method '\w scans'
_diffrn_radiation_monochromator graphite
_diffrn_radiation_source 'fine-focus sealed tube'
_diffrn_radiation_type MoK\a
_diffrn_radiation_wavelength 0.71073
_diffrn_reflns_av_R_equivalents 0.0284
_diffrn_reflns_av_sigmaI/netI 0.0379
_diffrn_reflns_limit_h_max 10
_diffrn_reflns_limit_h_min 0
_diffrn_reflns_limit_k_max 10
_diffrn_reflns_limit_k_min -9
_diffrn_reflns_limit_l_max 12
_diffrn_reflns_limit_l_min -11
_diffrn_reflns_number 2656
_diffrn_reflns_theta_max 25.00
_diffrn_reflns_theta_min 2.13
_diffrn_standards_decay_% 3.02
_diffrn_standards_interval_count 97
_diffrn_standards_number 3
_exptl_absorpt_coefficient_mu 0.369
_exptl_absorpt_correction_type none
_exptl_crystal_colour 'Pale pink'
_exptl_crystal_density_diffrn 1.393
_exptl_crystal_description prisms
_exptl_crystal_F_000 308
_exptl_crystal_size_max 0.70
_exptl_crystal_size_mid 0.53
_exptl_crystal_size_min 0.47
_refine_diff_density_max 0.218
_refine_diff_density_min -0.204
_refine_diff_density_rms 0.043
_refine_ls_extinction_coef 0.0227(73)
_refine_ls_extinction_expression Fc^*^=kFc[1+0.001xFc^2^\l^3^/sin(2\q)]^-1/4^
_refine_ls_extinction_method SHELXL
_refine_ls_goodness_of_fit_all 1.045
_refine_ls_goodness_of_fit_obs 1.082
_refine_ls_matrix_type full
_refine_ls_number_parameters 158
_refine_ls_number_reflns 2351
_refine_ls_number_restraints 0
_refine_ls_restrained_S_all 1.061
_refine_ls_restrained_S_obs 1.082
_refine_ls_R_factor_all 0.0549
_refine_ls_R_factor_obs 0.0415
_refine_ls_shift/esd_max 0.000
_refine_ls_shift/esd_mean 0.000
_refine_ls_structure_factor_coef Fsqd
_refine_ls_weighting_details 'w=1/[\s^2^(Fo^2^)+(0.0627P)^2^+0.1008P] where P=(Fo^2^+2Fc^2^)/3'
_refine_ls_weighting_scheme calc
_refine_ls_wR_factor_all 0.1193
_refine_ls_wR_factor_obs 0.1077
_reflns_number_observed 1974
_reflns_number_total 2481
_reflns_observed_criterion >2sigma(I)
_cod_data_source_file b101157j.txt
_cod_data_source_block CWR9911
_cod_depositor_comments
;
The following automatic conversions were performed:
'_symmetry_cell_setting' value 'Triclinic' changed to 'triclinic'
according to '/home/saulius/struct/CIF-dictionaries/cif_core.dic'
dictionary named 'cif_core.dic' version 2.4.1 from 2010-06-29.

Automatic conversion script
Id: cif_fix_enum 1527 2010-12-29 10:47:43Z saulius 

The following automatic conversions were performed:

'_refine_ls_weighting_scheme' value 'calc
w=1/[\s^2^(Fo^2^)+(0.0627P)^2^+0.1008P] where P=(Fo^2^+2Fc^2^)/3' was
changed to 'calc'. New tag '_refine_ls_weighting_details' was
created. The value of the new tag was set to
'w=1/[\s^2^(Fo^2^)+(0.0627P)^2^+0.1008P] where P=(Fo^2^+2Fc^2^)/3'.

Automatic conversion script
Id: cif_fix_values 3143 2015-03-26 13:38:13Z robertas 
;
_cod_original_cell_volume 708.86(13)
_cod_original_sg_symbol_H-M P-1
_cod_database_code 7204097

loop_
_symmetry_equiv_pos_as_xyz
'x, y, z'
'-x, -y, -z'

loop_
_atom_site_aniso_label
_atom_site_aniso_U_11
_atom_site_aniso_U_22
_atom_site_aniso_U_33
_atom_site_aniso_U_23
_atom_site_aniso_U_13
_atom_site_aniso_U_12
S1 0.0531(4) 0.0527(4) 0.0463(4) 0.0055(3) -0.0137(3) -0.0069(3)
N2 0.0501(11) 0.0535(12) 0.0426(11) 0.0022(9) -0.0093(9) -0.0124(9)
C3 0.0419(12) 0.0470(12) 0.0380(11) -0.0037(9) -0.0126(9) -0.0151(10)
C4 0.0435(12) 0.0482(13) 0.0397(11) -0.0003(9) -0.0103(10) -0.0117(10)
C5 0.0430(12) 0.0478(13) 0.0396(11) -0.0023(9) -0.0126(10) -0.0134(10)
C6 0.0491(14) 0.063(2) 0.0509(14) -0.0008(12) -0.0059(11) -0.0172(12)
C7 0.0460(15) 0.080(2) 0.061(2) -0.0120(15) 0.0036(12) -0.0161(14)
C8 0.0435(14) 0.063(2) 0.082(2) -0.015(2) -0.0131(14) -0.0033(12)
C9 0.055(2) 0.060(2) 0.075(2) 0.0044(14) -0.0201(14) -0.0050(13)
C10 0.0479(13) 0.0569(15) 0.0514(14) 0.0010(11) -0.0102(11) -0.0072(11)
C11 0.0390(11) 0.0493(12) 0.0412(11) -0.0047(9) -0.0097(9) -0.0133(10)
C12 0.0433(12) 0.0465(13) 0.0448(12) -0.0037(10) -0.0134(10) -0.0094(10)
O12 0.0553(11) 0.0575(11) 0.0524(10) 0.0024(8) -0.0139(8) 0.0027(9)
S13 0.0493(4) 0.0665(5) 0.0434(4) 0.0038(3) -0.0078(3) 0.0020(3)
C14 0.056(2) 0.063(2) 0.0521(15) -0.0114(12) -0.0098(12) -0.0158(13)
C15 0.0488(15) 0.082(2) 0.060(2) -0.0109(15) -0.0059(13) -0.0158(14)
C16 0.061(2) 0.056(2) 0.0454(14) -0.0038(11) -0.0041(12) -0.0075(13)
C17 0.088(2) 0.054(2) 0.0429(13) -0.0036(11) -0.0097(13) -0.0239(15)
C18 0.064(2) 0.070(2) 0.0442(13) 0.0020(12) -0.0144(12) -0.0259(14)
C19 0.0492(13) 0.0501(13) 0.0359(11) 0.0012(10) -0.0069(10) -0.0075(10)

loop_
_atom_site_label
_atom_site_type_symbol
_atom_site_fract_x
_atom_site_fract_y
_atom_site_fract_z
_atom_site_U_iso_or_equiv
_atom_site_thermal_displace_type
_atom_site_occupancy
_atom_site_calc_flag
_atom_site_refinement_flags
_atom_site_disorder_group
S1 S 0.32456(9) 0.35489(8) 0.07162(7) 0.0562(2) Uani 1 d . .
N2 N 0.1285(3) 0.4931(3) 0.1491(2) 0.0534(5) Uani 1 d . .
C3 C 0.0946(3) 0.6045(3) 0.0656(2) 0.0434(5) Uani 1 d . .
C4 C 0.2314(3) 0.5784(3) -0.0682(2) 0.0470(5) Uani 1 d . .
H4A H 0.2259(3) 0.6457(3) -0.1381(2) 0.056 Uiso 1 calc R .
C5 C 0.3718(3) 0.4415(3) -0.0804(2) 0.0453(5) Uani 1 d . .
C6 C -0.1996(2) 0.7536(2) 0.24946(15) 0.0594(7) Uani 1 d G .
H6A H -0.1770(2) 0.6716(2) 0.30535(15) 0.071 Uiso 1 calc R .
C7 C -0.3573(2) 0.8852(2) 0.29857(15) 0.0714(8) Uani 1 d G .
H7A H -0.4403(3) 0.8913(3) 0.3873(2) 0.086 Uiso 1 calc R .
C8 C -0.3911(2) 1.0078(2) 0.2150(2) 0.0706(8) Uani 1 d G .
H8A H -0.4966(2) 1.0958(2) 0.2479(3) 0.085 Uiso 1 calc R .
C9 C -0.2671(2) 0.9987(2) 0.0824(2) 0.0694(8) Uani 1 d G .
H9A H -0.2897(3) 1.0807(2) 0.0265(3) 0.083 Uiso 1 calc R .
C10 C -0.1093(2) 0.8671(2) 0.03325(14) 0.0584(7) Uani 1 d G .
H10A H -0.0264(3) 0.8610(3) -0.0555(2) 0.070 Uiso 1 calc R .
C11 C -0.0756(2) 0.7446(2) 0.1168(2) 0.0456(5) Uani 1 d G .
C12 C 0.5427(3) 0.3629(3) -0.1964(2) 0.0480(5) Uani 1 d . .
O12 O 0.6583(2) 0.2492(2) -0.1830(2) 0.0643(5) Uani 1 d . .
S13 S 0.55863(9) 0.45100(9) -0.35466(7) 0.0632(3) Uani 1 d . .
C14 C 0.9179(2) 0.3371(2) -0.4704(2) 0.0619(7) Uani 1 d G .
H14A H 0.9088(2) 0.4164(2) -0.4093(2) 0.074 Uiso 1 calc R .
C15 C 1.0815(2) 0.2356(2) -0.5628(2) 0.0704(8) Uani 1 d G .
H15A H 1.1820(2) 0.2470(3) -0.5634(3) 0.084 Uiso 1 calc R .
C16 C 1.0951(2) 0.1171(2) -0.6542(2) 0.0632(7) Uani 1 d G .
H16A H 1.2046(2) 0.0491(3) -0.7160(2) 0.076 Uiso 1 calc R .
C17 C 0.9450(2) 0.1000(2) -0.6532(2) 0.0667(8) Uani 1 d G .
H17A H 0.9541(3) 0.0207(3) -0.7144(2) 0.080 Uiso 1 calc R .
C18 C 0.7814(2) 0.2015(2) -0.5609(2) 0.0609(7) Uani 1 d G .
H18A H 0.6809(2) 0.1901(3) -0.5602(3) 0.073 Uiso 1 calc R .
C19 C 0.7678(2) 0.3200(2) -0.4695(2) 0.0512(6) Uani 1 d G .

loop_
_atom_type_symbol
_atom_type_description
_atom_type_scat_dispersion_real
_atom_type_scat_dispersion_imag
_atom_type_scat_source
C C 0.0033 0.0016 'International Tables Vol C Tables 4.2.6.8 and 6.1.1.4'
H H 0.0000 0.0000 'International Tables Vol C Tables 4.2.6.8 and 6.1.1.4'
N N 0.0061 0.0033 'International Tables Vol C Tables 4.2.6.8 and 6.1.1.4'
O O 0.0106 0.0060 'International Tables Vol C Tables 4.2.6.8 and 6.1.1.4'
S S 0.1246 0.1234 'International Tables Vol C Tables 4.2.6.8 and 6.1.1.4'

loop_
_geom_angle_atom_site_label_1
_geom_angle_atom_site_label_2
_geom_angle_atom_site_label_3
_geom_angle
_geom_angle_site_symmetry_1
_geom_angle_site_symmetry_3
_geom_angle_publ_flag
N2 S1 C5 94.97(11) . . ?
C3 N2 S1 110.6(2) . . ?
N2 C3 C4 114.7(2) . . ?
N2 C3 C11 119.5(2) . . ?
C4 C3 C11 125.7(2) . . ?
C5 C4 C3 111.1(2) . . ?
C4 C5 C12 131.9(2) . . ?
C4 C5 S1 108.7(2) . . ?
C12 C5 S1 119.4(2) . . ?
C7 C6 C11 120.0 . . ?
C8 C7 C6 120.0 . . ?
C7 C8 C9 120.0 . . ?
C10 C9 C8 120.0 . . ?
C11 C10 C9 120.0 . . ?
C10 C11 C6 120.0 . . ?
C10 C11 C3 120.22(13) . . ?
C6 C11 C3 119.77(13) . . ?
O12 C12 C5 122.2(2) . . ?
O12 C12 S13 124.1(2) . . ?
C5 C12 S13 113.7(2) . . ?
C19 S13 C12 101.09(10) . . ?
C15 C14 C19 120.0 . . ?
C14 C15 C16 120.0 . . ?
C15 C16 C17 120.0 . . ?
C18 C17 C16 120.0 . . ?
C17 C18 C19 120.0 . . ?
C18 C19 C14 120.0 . . ?
C18 C19 S13 119.63(10) . . ?
C14 C19 S13 120.36(10) . . ?

loop_
_geom_bond_atom_site_label_1
_geom_bond_atom_site_label_2
_geom_bond_distance
_geom_bond_site_symmetry_2
_geom_bond_publ_flag
S1 N2 1.639(2) . ?
S1 C5 1.708(2) . ?
N2 C3 1.323(3) . ?
C3 C4 1.422(3) . ?
C3 C11 1.491(2) . ?
C4 C5 1.365(3) . ?
C5 C12 1.477(3) . ?
C6 C7 1.39 . ?
C6 C11 1.39 . ?
C7 C8 1.39 . ?
C8 C9 1.39 . ?
C9 C10 1.39 . ?
C10 C11 1.39 . ?
C12 O12 1.204(3) . ?
C12 S13 1.774(3) . ?
S13 C19 1.7691(13) . ?
C14 C15 1.39 . ?
C14 C19 1.39 . ?
C15 C16 1.39 . ?
C16 C17 1.39 . ?
C17 C18 1.39 . ?
C18 C19 1.39 . ?

loop_
_cod_related_entry_id
_cod_related_entry_database
_cod_related_entry_code
1 ChemSpider 10343288
